data_2205081
loop_
_publ_author_name
'Zhang, Xin-Li'
'Li, Zong-Xiao'

_publ_section_title
;4-[(4-Hydroxybenzylidene)amino]-1,5-dimethyl-2-phenyl-2,3-dihydro-1<i>H</i>-pyrazol-3-one
 methanol solvate
;
_journal_issue 2
_journal_name_full 'Acta Crystallographica Section E'
_journal_page_first o266
_journal_page_last o268
_journal_paper_doi 10.1107/S1600536804034324
_journal_volume 61
_journal_year 2005
_chemical_formula_iupac 'C18 H17 N3 O2, C H4 O'
_chemical_formula_moiety 'C18 H17 N3 O2, C H4 O'
_chemical_formula_sum 'C19 H21 N3 O3'
_chemical_formula_weight 339.39
_chemical_name_systematic
;
 ?
;
_space_group_IT_number 14
_symmetry_cell_setting monoclinic
_symmetry_space_group_name_Hall '-P 2yn'
_symmetry_space_group_name_H-M 'P 1 21/n 1'
_atom_sites_solution_hydrogens geom
_atom_sites_solution_primary direct
_atom_sites_solution_secondary difmap
_audit_creation_method SHELXL-97
_cell_angle_alpha 90.00
_cell_angle_beta 108.292(11)
_cell_angle_gamma 90.00
_cell_formula_units_Z 4
_cell_length_a 13.680(9)
_cell_length_b 6.916(5)
_cell_length_c 19.968(14)
_cell_measurement_reflns_used 1346
_cell_measurement_temperature 298(2)
_cell_measurement_theta_max 21.985
_cell_measurement_theta_min 3.111
_cell_volume 1794(2)
_computing_cell_refinement SMART
_computing_data_collection 'SMART (Bruker, 1998)'
_computing_data_reduction 'SAINT (Bruker, 1998)'
_computing_molecular_graphics 'SHELXTL (Sheldrick, 1997b)'
_computing_publication_material SHELXTL
_computing_structure_refinement 'SHELXL97 (Sheldrick, 1997a)'
_computing_structure_solution 'SHELXS97 (Sheldrick, 1997a)'
_diffrn_ambient_temperature 298(2)
_diffrn_measured_fraction_theta_full 0.997
_diffrn_measured_fraction_theta_max 0.997
_diffrn_measurement_device_type 'Bruker SMART CCD area-detector'
_diffrn_measurement_method '\w scans'
_diffrn_radiation_monochromator graphite
_diffrn_radiation_source 'fine-focus sealed tube'
_diffrn_radiation_type MoK\a
_diffrn_radiation_wavelength 0.71073
_diffrn_reflns_av_R_equivalents 0.0501
_diffrn_reflns_av_sigmaI/netI 0.0671
_diffrn_reflns_limit_h_max 16
_diffrn_reflns_limit_h_min -12
_diffrn_reflns_limit_k_max 8
_diffrn_reflns_limit_k_min -8
_diffrn_reflns_limit_l_max 23
_diffrn_reflns_limit_l_min -23
_diffrn_reflns_number 8910
_diffrn_reflns_theta_full 25.03
_diffrn_reflns_theta_max 25.03
_diffrn_reflns_theta_min 2.15
_diffrn_standards_decay_% 0
_diffrn_standards_interval_count 0
_diffrn_standards_interval_time 0
_diffrn_standards_number 0
_exptl_absorpt_coefficient_mu 0.087
_exptl_absorpt_correction_T_max 0.9880
_exptl_absorpt_correction_T_min 0.9638
_exptl_absorpt_correction_type multi-scan
_exptl_absorpt_process_details '(SADABS; Sheldrick, 1996)'
_exptl_crystal_colour yellow
_exptl_crystal_density_diffrn 1.257
_exptl_crystal_density_method 'not measured'
_exptl_crystal_description block
_exptl_crystal_F_000 720
_exptl_crystal_size_max 0.43
_exptl_crystal_size_mid 0.24
_exptl_crystal_size_min 0.14
_refine_diff_density_max 0.161
_refine_diff_density_min -0.169
_refine_ls_extinction_method none
_refine_ls_goodness_of_fit_ref 1.006
_refine_ls_hydrogen_treatment constr
_refine_ls_matrix_type full
_refine_ls_number_parameters 231
_refine_ls_number_reflns 3162
_refine_ls_number_restraints 0
_refine_ls_restrained_S_all 1.006
_refine_ls_R_factor_all 0.1228
_refine_ls_R_factor_gt 0.0484
_refine_ls_shift/su_max 0.000
_refine_ls_shift/su_mean 0.000
_refine_ls_structure_factor_coef Fsqd
_refine_ls_weighting_details 'calc w=1/[\s^2^(Fo^2^)+(0.0571P)^2^+0.0741P] where P=(Fo^2^+2Fc^2^)/3'
_refine_ls_weighting_scheme calc
_refine_ls_wR_factor_gt 0.1102
_refine_ls_wR_factor_ref 0.1418
_reflns_number_gt 1498
_reflns_number_total 3162
_reflns_threshold_expression I>2\s(I)
_cod_data_source_file hg6125.cif
_cod_data_source_block I
_cod_depositor_comments
;
The following automatic conversions were performed:
'_symmetry_cell_setting' value 'Monoclinic' changed to 'monoclinic'
according to '/home/saulius/struct/CIF-dictionaries/cif_core.dic'
dictionary named 'cif_core.dic' version 2.4.1 from 2010-06-29.

Automatic conversion script
Id: cif_fix_enum 1527 2010-12-29 10:47:43Z saulius 

The following automatic conversions were performed:

'_symmetry_cell_setting' value 'Monoclinic' changed to 'monoclinic'
according to /home/saulius/struct/CIF-dictionaries/cif_core.dic
dictionary named 'cif_core.dic' version 2.4.1 from 2010-06-29.

Automatic conversion script
Id: cif_fix_values 1715 2011-07-08 13:25:40Z adriana 
;
_cod_original_sg_symbol_H-M 'P 21/n'
_cod_database_code 2205081
_cod_database_fobs_code 2205081

loop_
_symmetry_equiv_pos_as_xyz
'x, y, z'
'-x+1/2, y+1/2, -z+1/2'
'-x, -y, -z'
'x-1/2, -y-1/2, z-1/2'

loop_
_atom_site_label
_atom_site_fract_x
_atom_site_fract_y
_atom_site_fract_z
_atom_site_U_iso_or_equiv
_atom_site_adp_type
_atom_site_calc_flag
_atom_site_refinement_flags
_atom_site_occupancy
_atom_site_type_symbol
O1 0.83700(14) -0.1637(3) 0.11322(11) 0.0592(6) Uani d . 1 O
O2 0.19408(15) -0.2549(3) 0.02847(13) 0.0733(7) Uani d . 1 O
H2 0.1825 -0.3646 0.0123 0.110 Uiso calc R 1 H
O3 0.1424(2) 0.3787(4) -0.00736(15) 0.0997(9) Uani d . 1 O
H3A 0.1466 0.3103 -0.0399 0.149 Uiso calc R 1 H
N1 0.92859(17) 0.1059(3) 0.16723(12) 0.0478(6) Uani d . 1 N
N2 0.90488(17) 0.2765(3) 0.19727(12) 0.0493(6) Uani d . 1 N
N3 0.65076(17) 0.0904(3) 0.12427(12) 0.0498(6) Uani d . 1 N
C1 0.2967(2) -0.2153(5) 0.04429(16) 0.0541(8) Uani d . 1 C
C2 0.3654(2) -0.3429(4) 0.03252(15) 0.0564(8) Uani d . 1 C
H2A 0.3434 -0.4637 0.0131 0.068 Uiso calc R 1 H
C3 0.4675(2) -0.2923(5) 0.04946(16) 0.0577(9) Uani d . 1 C
H3 0.5136 -0.3804 0.0410 0.069 Uiso calc R 1 H
C4 0.5040(2) -0.1152(4) 0.07867(14) 0.0472(7) Uani d . 1 C
C5 0.4337(2) 0.0102(5) 0.09091(16) 0.0624(9) Uani d . 1 C
H5 0.4556 0.1304 0.1109 0.075 Uiso calc R 1 H
C6 0.3312(2) -0.0390(5) 0.07409(17) 0.0686(10) Uani d . 1 C
H6 0.2849 0.0479 0.0830 0.082 Uiso calc R 1 H
C7 0.6124(2) -0.0666(4) 0.09428(14) 0.0511(8) Uani d . 1 C
H7 0.6553 -0.1541 0.0818 0.061 Uiso calc R 1 H
C8 0.7561(2) 0.1277(4) 0.14170(14) 0.0432(7) Uani d . 1 C
C9 0.8375(2) 0.0040(4) 0.13597(14) 0.0461(7) Uani d . 1 C
C10 0.8006(2) 0.2903(4) 0.17612(14) 0.0445(7) Uani d . 1 C
C11 0.7479(2) 0.4640(4) 0.19167(16) 0.0658(9) Uani d . 1 C
H11A 0.7768 0.4970 0.2406 0.099 Uiso calc R 1 H
H11B 0.6758 0.4374 0.1813 0.099 Uiso calc R 1 H
H11C 0.7569 0.5701 0.1632 0.099 Uiso calc R 1 H
C12 0.9752(2) 0.4388(4) 0.20375(18) 0.0706(10) Uani d . 1 C
H12A 0.9735 0.4811 0.1576 0.106 Uiso calc R 1 H
H12B 1.0438 0.3991 0.2299 0.106 Uiso calc R 1 H
H12C 0.9545 0.5432 0.2280 0.106 Uiso calc R 1 H
C13 1.0238(2) 0.0107(4) 0.20212(16) 0.0456(7) Uani d . 1 C
C14 1.0718(2) -0.0904(4) 0.16144(16) 0.0516(8) Uani d . 1 C
H14 1.0443 -0.0897 0.1125 0.062 Uiso calc R 1 H
C15 1.1604(2) -0.1916(4) 0.19389(19) 0.0612(9) Uani d . 1 C
H15 1.1925 -0.2613 0.1668 0.073 Uiso calc R 1 H
C16 1.2020(2) -0.1905(5) 0.2663(2) 0.0656(10) Uani d . 1 C
H16 1.2622 -0.2590 0.2879 0.079 Uiso calc R 1 H
C17 1.1549(2) -0.0883(5) 0.30680(17) 0.0629(9) Uani d . 1 C
H17 1.1836 -0.0866 0.3556 0.075 Uiso calc R 1 H
C18 1.0652(2) 0.0115(4) 0.27478(16) 0.0542(8) Uani d . 1 C
H18 1.0325 0.0791 0.3020 0.065 Uiso calc R 1 H
C19 0.0846(3) 0.2843(6) 0.0288(2) 0.0897(12) Uani d . 1 C
H19A 0.0962 0.3440 0.0740 0.135 Uiso calc R 1 H
H19B 0.1049 0.1509 0.0351 0.135 Uiso calc R 1 H
H19C 0.0129 0.2926 0.0022 0.135 Uiso calc R 1 H

loop_
_atom_site_aniso_label
_atom_site_aniso_U_11
_atom_site_aniso_U_22
_atom_site_aniso_U_33
_atom_site_aniso_U_12
_atom_site_aniso_U_13
_atom_site_aniso_U_23
O1 0.0514(13) 0.0451(14) 0.0776(16) -0.0030(10) 0.0153(11) -0.0178(11)
O2 0.0426(13) 0.0788(18) 0.1008(19) -0.0092(11) 0.0258(12) -0.0183(15)
O3 0.126(2) 0.0776(19) 0.121(2) -0.0362(17) 0.075(2) -0.0399(16)
N1 0.0415(14) 0.0380(15) 0.0590(16) 0.0001(12) 0.0088(12) -0.0045(12)
N2 0.0474(16) 0.0340(15) 0.0613(16) -0.0029(12) 0.0097(12) -0.0056(12)
N3 0.0423(15) 0.0530(17) 0.0519(16) -0.0022(13) 0.0116(12) -0.0021(13)
C1 0.0393(18) 0.065(2) 0.058(2) -0.0035(17) 0.0161(15) -0.0040(17)
C2 0.052(2) 0.056(2) 0.063(2) -0.0091(17) 0.0200(16) -0.0153(17)
C3 0.0412(19) 0.062(2) 0.070(2) 0.0013(16) 0.0171(16) -0.0122(18)
C4 0.0413(18) 0.052(2) 0.0463(18) 0.0013(15) 0.0111(14) -0.0011(15)
C5 0.050(2) 0.053(2) 0.085(2) -0.0052(17) 0.0228(18) -0.0133(18)
C6 0.048(2) 0.060(2) 0.099(3) -0.0015(17) 0.0256(18) -0.021(2)
C7 0.0447(19) 0.056(2) 0.051(2) 0.0013(16) 0.0117(15) -0.0020(16)
C8 0.0404(18) 0.0438(18) 0.0447(18) 0.0018(15) 0.0123(14) 0.0008(14)
C9 0.0459(18) 0.043(2) 0.0468(18) -0.0055(16) 0.0108(14) 0.0016(15)
C10 0.0470(19) 0.0389(19) 0.0479(19) 0.0030(15) 0.0155(15) 0.0045(14)
C11 0.066(2) 0.051(2) 0.079(2) 0.0079(17) 0.0215(18) -0.0045(17)
C12 0.059(2) 0.043(2) 0.104(3) -0.0138(16) 0.0176(19) -0.0055(18)
C13 0.0373(16) 0.0408(18) 0.056(2) -0.0021(14) 0.0103(15) 0.0015(15)
C14 0.0471(19) 0.049(2) 0.058(2) -0.0033(16) 0.0154(16) -0.0018(16)
C15 0.054(2) 0.053(2) 0.078(3) 0.0049(17) 0.0221(19) -0.0083(18)
C16 0.047(2) 0.056(2) 0.086(3) 0.0042(16) 0.010(2) 0.007(2)
C17 0.055(2) 0.067(2) 0.062(2) 0.0063(18) 0.0119(18) 0.0103(19)
C18 0.0505(19) 0.054(2) 0.058(2) 0.0019(16) 0.0167(16) -0.0002(16)
C19 0.069(3) 0.096(3) 0.108(3) -0.007(2) 0.034(2) 0.000(2)

loop_
_atom_type_symbol
_atom_type_description
_atom_type_scat_dispersion_real
_atom_type_scat_dispersion_imag
_atom_type_scat_source
C C 0.0033 0.0016 'International Tables Vol C Tables 4.2.6.8 and 6.1.1.4'
H H 0.0000 0.0000 'International Tables Vol C Tables 4.2.6.8 and 6.1.1.4'
N N 0.0061 0.0033 'International Tables Vol C Tables 4.2.6.8 and 6.1.1.4'
O O 0.0106 0.0060 'International Tables Vol C Tables 4.2.6.8 and 6.1.1.4'

loop_
_geom_angle_atom_site_label_1
_geom_angle_atom_site_label_2
_geom_angle_atom_site_label_3
_geom_angle
C1 O2 H2 109.5
C19 O3 H3A 109.5
C9 N1 N2 108.7(2)
C9 N1 C13 122.3(2)
N2 N1 C13 118.3(2)
C10 N2 N1 106.7(2)
C10 N2 C12 124.9(2)
N1 N2 C12 116.7(2)
C7 N3 C8 121.1(2)
C2 C1 O2 123.0(3)
C2 C1 C6 119.2(3)
O2 C1 C6 117.8(3)
C1 C2 C3 119.7(3)
C1 C2 H2A 120.2
C3 C2 H2A 120.2
C2 C3 C4 122.3(3)
C2 C3 H3 118.9
C4 C3 H3 118.9
C5 C4 C3 117.1(3)
C5 C4 C7 122.7(3)
C3 C4 C7 120.2(3)
C4 C5 C6 121.1(3)
C4 C5 H5 119.5
C6 C5 H5 119.5
C1 C6 C5 120.6(3)
C1 C6 H6 119.7
C5 C6 H6 119.7
N3 C7 C4 122.7(3)
N3 C7 H7 118.6
C4 C7 H7 118.6
C10 C8 N3 122.9(3)
C10 C8 C9 107.3(2)
N3 C8 C9 129.4(3)
O1 C9 N1 122.3(3)
O1 C9 C8 132.0(3)
N1 C9 C8 105.6(2)
N2 C10 C8 111.1(2)
N2 C10 C11 121.6(3)
C8 C10 C11 127.3(3)
C10 C11 H11A 109.5
C10 C11 H11B 109.5
H11A C11 H11B 109.5
C10 C11 H11C 109.5
H11A C11 H11C 109.5
H11B C11 H11C 109.5
N2 C12 H12A 109.5
N2 C12 H12B 109.5
H12A C12 H12B 109.5
N2 C12 H12C 109.5
H12A C12 H12C 109.5
H12B C12 H12C 109.5
C18 C13 C14 120.3(3)
C18 C13 N1 121.3(3)
C14 C13 N1 118.3(3)
C15 C14 C13 119.5(3)
C15 C14 H14 120.3
C13 C14 H14 120.3
C14 C15 C16 120.4(3)
C14 C15 H15 119.8
C16 C15 H15 119.8
C15 C16 C17 120.3(3)
C15 C16 H16 119.9
C17 C16 H16 119.9
C16 C17 C18 119.8(3)
C16 C17 H17 120.1
C18 C17 H17 120.1
C17 C18 C13 119.8(3)
C17 C18 H18 120.1
C13 C18 H18 120.1
O3 C19 H19A 109.5
O3 C19 H19B 109.5
H19A C19 H19B 109.5
O3 C19 H19C 109.5
H19A C19 H19C 109.5
H19B C19 H19C 109.5

loop_
_geom_bond_atom_site_label_1
_geom_bond_atom_site_label_2
_geom_bond_distance
O1 C9 1.245(3)
O2 C1 1.366(3)
O2 H2 0.8200
O3 C19 1.389(4)
O3 H3A 0.8200
N1 C9 1.397(3)
N1 N2 1.407(3)
N1 C13 1.430(3)
N2 C10 1.358(3)
N2 C12 1.457(3)
N3 C7 1.271(3)
N3 C8 1.396(3)
C1 C2 1.363(4)
C1 C6 1.373(4)
C2 C3 1.376(4)
C2 H2A 0.9300
C3 C4 1.381(4)
C3 H3 0.9300
C4 C5 1.372(4)
C4 C7 1.455(4)
C5 C6 1.379(4)
C5 H5 0.9300
C6 H6 0.9300
C7 H7 0.9300
C8 C10 1.358(4)
C8 C9 1.436(4)
C10 C11 1.484(4)
C11 H11A 0.9600
C11 H11B 0.9600
C11 H11C 0.9600
C12 H12A 0.9600
C12 H12B 0.9600
C12 H12C 0.9600
C13 C18 1.382(4)
C13 C14 1.384(4)
C14 C15 1.374(4)
C14 H14 0.9300
C15 C16 1.377(4)
C15 H15 0.9300
C16 C17 1.378(4)
C16 H16 0.9300
C17 C18 1.378(4)
C17 H17 0.9300
C18 H18 0.9300
C19 H19A 0.9600
C19 H19B 0.9600
C19 H19C 0.9600

loop_
_geom_hbond_atom_site_label_D
_geom_hbond_atom_site_label_H
_geom_hbond_atom_site_label_A
_geom_hbond_site_symmetry_A
_geom_hbond_distance_DH
_geom_hbond_distance_HA
_geom_hbond_distance_DA
_geom_hbond_angle_DHA
O2 H2 O3 1_545 0.82 1.86 2.668(4) 166.4
O3 H3A O1 3_655 0.82 1.85 2.671(3) 176.7

loop_
_cod_related_entry_id
_cod_related_entry_database
_cod_related_entry_code
1 ChemSpider 30654777
